data_8100543
loop_
_publ_author_name
'Hauss\"uhl, Eiken'
'Giester, G.'
'Tillmanns, E.'

_publ_section_title
;
Crystal structure of methylammonium guanidinium bis(nitrilotriacetato) 
zirconate hydrate, (CH~3~NH~3~)[C(NH~2~)~3~]Zr[N(CH~2~COO)~3~]~2 ~ 
&#x00B7; 1.5H~2~O
;
_journal_issue 1
_journal_name_full 'Zeitschrift f\"ur Kristallographie - New Crystal Structures'
_journal_page_first 71
_journal_page_last 73
_journal_volume 217
_journal_year 2002
_chemical_formula_structural '(CH3 NH3 )(C(N H2)3) Zr(N(CH2 COO)3)2 .1.5(H2 0)'
_chemical_formula_sum 'C14 H27 N6 O13.5 Zr'
_chemical_formula_weight 586.64
_chemical_name_common
;
 methylammonium guanidinium bis(nitrilotriacetato)
 zirconate 1.5 hydrate
;
_space_group_IT_number 4
_symmetry_cell_setting monoclinic
_symmetry_space_group_name_Hall 'P 2yb'
_symmetry_space_group_name_H-M 'P 1 21 1'
_cell_angle_alpha 90.00
_cell_angle_beta 103.44(3)
_cell_angle_gamma 90.00
_cell_formula_units_Z 4
_cell_length_a 19.169(4)
_cell_length_b 11.351(2)
_cell_length_c 10.642(2)
_cell_measurement_temperature 293(2)
_cell_volume 2252.0(7)
_diffrn_ambient_temperature 293(2)
_exptl_crystal_density_diffrn 1.730
_exptl_crystal_density_meas 1.734
_cod_original_sg_symbol_H-M 'P 21'
_cod_original_formula_sum 'C14 H27 N6 O13.50 Zr'
_cod_database_code 8100543

loop_
_symmetry_equiv_pos_as_xyz
'x, y, z'
'-x, y+1/2, -z'

loop_
_atom_site_label
_atom_site_type_symbol
_atom_site_fract_x
_atom_site_fract_y
_atom_site_fract_z
_atom_site_U_iso_or_equiv
_atom_site_adp_type
_atom_site_occupancy
_atom_site_calc_flag
_atom_site_refinement_flags
_atom_site_disorder_assembly
_atom_site_disorder_group
Zr1 Zr 0.228783(7) 0.404644(14) 0.723054(13) 0.01996(5) Uani 1 d . . .
Zr2 Zr 0.281616(7) -0.097943(15) 1.248676(13) 0.02120(5) Uani 1 d . . .
N1 N 0.25995(8) 0.27904(13) 0.55255(14) 0.0227(3) Uani 1 d . . .
N2 N 0.30213(9) 0.50172(14) 0.91830(15) 0.0266(3) Uani 1 d . . .
N4 N 0.21237(8) -0.20876(13) 1.37645(15) 0.0250(3) Uani 1 d . . .
N3 N 0.24453(9) 0.01753(14) 1.04884(15) 0.0256(3) Uani 1 d . . .
N51 N -0.07024(13) 0.2965(2) 0.3106(2) 0.0472(5) Uani 1 d D . .
H51A H -0.122(2) 0.286(5) 0.274(5) 0.142(14) Uiso 1 d D . .
H51B H -0.0536(16) 0.353(3) 0.367(3) 0.052(8) Uiso 1 d . . .
H51C H -0.053(3) 0.291(5) 0.219(5) 0.142(14) Uiso 1 d D . .
N61 N -0.03959(12) 0.1145(2) 0.8977(2) 0.0437(5) Uani 1 d D . .
N62 N 0.05312(12) 0.2270(2) 0.8651(2) 0.0457(5) Uani 1 d D . .
N63 N 0.00916(12) 0.0778(2) 0.7246(2) 0.0452(5) Uani 1 d D . .
N71 N 0.46474(16) 0.5202(3) 0.3282(3) 0.0645(7) Uani 1 d . . .
N72 N 0.45865(13) 0.6747(2) 0.1878(2) 0.0493(5) Uani 1 d D . .
N73 N 0.55787(12) 0.5563(2) 0.2332(2) 0.0474(5) Uani 1 d . . .
N81 N 0.48522(13) 0.1370(2) 0.3344(3) 0.0515(5) Uani 1 d D . .
H81A H 0.442(2) 0.117(4) 0.337(4) 0.092(14) Uiso 1 d D . .
H81B H 0.4965(14) 0.192(2) 0.417(2) 0.037(6) Uiso 1 d D . .
H81C H 0.518(2) 0.064(3) 0.366(4) 0.102(14) Uiso 1 d D . .
C11 C 0.33750(10) 0.29354(18) 0.5582(2) 0.0289(4) Uani 1 d . . .
C12 C 0.24276(11) 0.15549(17) 0.5790(2) 0.0287(4) Uani 1 d . . .
C13 C 0.21641(11) 0.31835(19) 0.42578(18) 0.0289(4) Uani 1 d . . .
C14 C 0.36316(9) 0.4135(2) 0.61364(16) 0.0268(3) Uani 1 d . . .
C15 C 0.17821(11) 0.14889(17) 0.63775(19) 0.0291(4) Uani 1 d . . .
C16 C 0.15036(9) 0.38773(17) 0.43511(17) 0.0263(4) Uani 1 d . . .
C21 C 0.37345(12) 0.4440(2) 0.9494(2) 0.0358(5) Uani 1 d . . .
C22 C 0.30697(12) 0.62809(17) 0.8881(2) 0.0312(4) Uani 1 d . . .
C23 C 0.26456(14) 0.4868(2) 1.0249(2) 0.0378(5) Uani 1 d . . .
C24 C 0.36751(11) 0.31679(19) 0.90379(19) 0.0298(4) Uani 1 d . . .
C25 C 0.23753(10) 0.66836(16) 0.80021(17) 0.0259(4) Uani 1 d . . .
C26 C 0.18758(13) 0.44851(19) 0.9813(2) 0.0365(5) Uani 1 d . . .
C41 C 0.13684(11) -0.1709(2) 1.3346(2) 0.0318(4) Uani 1 d . . .
C42 C 0.22056(11) -0.33643(16) 1.3544(2) 0.0314(4) Uani 1 d . . .
C43 C 0.24101(12) -0.1799(2) 1.51446(19) 0.0345(4) Uani 1 d . . .
C44 C 0.13366(11) -0.04087(19) 1.3025(2) 0.0310(4) Uani 1 d . . .
C45 C 0.29475(11) -0.36210(17) 1.33496(18) 0.0292(4) Uani 1 d . . .
C46 C 0.31805(12) -0.13673(19) 1.5432(2) 0.0353(4) Uani 1 d . . .
C31 C 0.17128(12) -0.0190(2) 0.9817(2) 0.0333(4) Uani 1 d . . .
C32 C 0.24695(11) 0.14400(17) 1.0843(2) 0.0291(4) Uani 1 d . . .
C33 C 0.29750(12) -0.00792(19) 0.96912(19) 0.0329(4) Uani 1 d D . .
C34 C 0.15650(12) -0.14508(19) 1.01627(18) 0.0310(4) Uani 1 d . . .
C35 C 0.30952(11) 0.16719(16) 1.19836(19) 0.0282(4) Uani 1 d . . .
C36 C 0.36742(13) -0.0589(2) 1.0455(2) 0.0410(5) Uani 1 d . . .
C70 C 0.49362(14) 0.5838(2) 0.2493(2) 0.0367(5) Uani 1 d . . .
C60 C 0.00800(11) 0.13910(18) 0.8295(2) 0.0310(4) Uani 1 d D . .
C50 C -0.04298(17) 0.1805(3) 0.3611(4) 0.0581(7) Uani 1 d D . .
H50A H -0.068(2) 0.144(4) 0.428(4) 0.101(14) Uiso 1 d D . .
H50B H 0.010(2) 0.172(4) 0.393(4) 0.095(13) Uiso 1 d D . .
H50C H -0.060(2) 0.124(3) 0.278(3) 0.092(13) Uiso 1 d D . .
C80 C 0.5001(2) 0.1884(4) 0.2169(4) 0.0815(11) Uani 1 d D . .
H80C H 0.496(3) 0.135(4) 0.145(4) 0.143(12) Uiso 1 d D . .
H80A H 0.467(2) 0.258(4) 0.196(6) 0.143(12) Uiso 1 d D . .
H80B H 0.5524(19) 0.223(5) 0.235(5) 0.143(12) Uiso 1 d D . .
O14A O 0.42528(8) 0.44181(14) 0.61777(18) 0.0446(4) Uani 1 d . . .
O14B O 0.31897(7) 0.47504(12) 0.65907(13) 0.0294(3) Uani 1 d . . .
O15A O 0.14403(10) 0.05675(14) 0.63206(19) 0.0475(4) Uani 1 d . . .
O15B O 0.16464(8) 0.24217(13) 0.69573(15) 0.0345(3) Uani 1 d . . .
O16A O 0.10029(7) 0.39719(17) 0.33972(12) 0.0396(3) Uani 1 d . . .
O16B O 0.15235(7) 0.43865(12) 0.54298(13) 0.0315(3) Uani 1 d . . .
O26A O 0.14811(12) 0.4540(2) 1.0556(2) 0.0626(5) Uani 1 d . . .
O26B O 0.16967(7) 0.40455(18) 0.86664(13) 0.0391(3) Uani 1 d . . .
O24A O 0.41889(9) 0.25081(15) 0.93487(17) 0.0468(4) Uani 1 d . . .
O24B O 0.30653(8) 0.28664(12) 0.82855(13) 0.0297(3) Uani 1 d . . .
O25A O 0.21787(9) 0.77134(12) 0.80101(14) 0.0353(3) Uani 1 d . . .
O25B O 0.20347(8) 0.58985(12) 0.72333(14) 0.0323(3) Uani 1 d . . .
O46A O 0.35551(11) -0.14584(19) 1.65141(16) 0.0601(5) Uani 1 d . . .
O46B O 0.33734(7) -0.08571(16) 1.44812(13) 0.0368(3) Uani 1 d . . .
O45A O 0.32070(9) -0.46008(14) 1.35694(17) 0.0436(4) Uani 1 d . . .
O45B O 0.32542(9) -0.27625(14) 1.28946(17) 0.0356(4) Uani 1 d . . .
O44B O 0.19164(7) 0.00289(12) 1.27791(13) 0.0291(3) Uani 1 d . . .
O44A O 0.07882(9) 0.01538(15) 1.29684(19) 0.0496(4) Uani 1 d . . .
O36A O 0.42194(12) -0.0490(3) 1.0095(3) 0.0906(10) Uani 1 d . . .
O36B O 0.36256(8) -0.11771(14) 1.14775(16) 0.0426(4) Uani 1 d . . .
O34A O 0.10072(9) -0.19346(16) 0.96199(16) 0.0458(4) Uani 1 d . . .
O34B O 0.20407(8) -0.19224(13) 1.11007(13) 0.0340(3) Uani 1 d . . .
O35A O 0.33636(10) 0.26431(13) 1.21793(17) 0.0456(4) Uani 1 d . . .
O35B O 0.32987(9) 0.07743(14) 1.27270(16) 0.0352(4) Uani 1 d . . .
OW1 O 0.06711(15) 0.2231(2) 0.1435(2) 0.0698(7) Uani 1 d D . .
HW1A H 0.069(2) 0.157(3) 0.186(4) 0.085(9) Uiso 1 d D . .
HW1B H 0.086(2) 0.281(3) 0.187(4) 0.085(9) Uiso 1 d D . .
OW2 O -0.00167(10) 0.4137(3) 0.5348(2) 0.0661(6) Uani 1 d D . .
HW2A H -0.012(2) 0.443(3) 0.602(4) 0.083(8) Uiso 1 d D . .
HW2B H 0.0414(17) 0.413(4) 0.549(4) 0.083(8) Uiso 1 d D . .
OW3 O 0.51797(12) 0.3205(2) 0.5083(2) 0.0683(6) Uani 1 d D . .
HW3B H 0.5673(18) 0.342(4) 0.543(4) 0.089 Uiso 1 d D . .
HW3A H 0.4874(19) 0.365(3) 0.556(4) 0.089 Uiso 1 d D . .
H11A H 0.3477(14) 0.287(2) 0.482(3) 0.041(7) Uiso 1 d . . .
H11B H 0.3684(13) 0.231(2) 0.622(2) 0.032(6) Uiso 1 d . . .
H12A H 0.2816(14) 0.124(2) 0.638(2) 0.035(6) Uiso 1 d . . .
H12B H 0.2360(15) 0.107(3) 0.510(3) 0.048(8) Uiso 1 d . . .
H13A H 0.2448(14) 0.376(2) 0.385(3) 0.049(8) Uiso 1 d . . .
H13B H 0.2060(14) 0.261(3) 0.366(3) 0.043(7) Uiso 1 d . . .
H21A H 0.3946(15) 0.439(3) 1.038(3) 0.052(8) Uiso 1 d . . .
H21B H 0.4040(17) 0.486(3) 0.900(3) 0.060(9) Uiso 1 d . . .
H22A H 0.3343(18) 0.643(3) 0.831(3) 0.064(10) Uiso 1 d . . .
H22B H 0.3124(14) 0.668(2) 0.958(3) 0.040(7) Uiso 1 d . . .
H23A H 0.2662(16) 0.557(3) 1.068(3) 0.062(9) Uiso 1 d . . .
H23B H 0.2898(15) 0.431(3) 1.084(3) 0.050(8) Uiso 1 d . . .
H41A H 0.1105(16) -0.191(3) 1.394(3) 0.052(8) Uiso 1 d . . .
H41B H 0.1123(15) -0.214(2) 1.249(3) 0.046(7) Uiso 1 d . . .
H42A H 0.1863(14) -0.361(2) 1.270(3) 0.042(7) Uiso 1 d . . .
H42B H 0.2114(13) -0.381(2) 1.428(2) 0.032(6) Uiso 1 d . . .
H43A H 0.2401(17) -0.253(3) 1.572(3) 0.062(9) Uiso 1 d . . .
H43B H 0.2117(14) -0.123(2) 1.539(2) 0.041(7) Uiso 1 d . . .
H33A H 0.2752(17) -0.068(3) 0.891(3) 0.069(10) Uiso 1 d D . .
H33B H 0.3088(13) 0.066(2) 0.922(2) 0.034(6) Uiso 1 d . . .
H31B H 0.1362(14) 0.033(2) 1.010(2) 0.036(6) Uiso 1 d . . .
H31A H 0.1564(17) -0.001(3) 0.886(3) 0.063(9) Uiso 1 d . . .
H32B H 0.2530(14) 0.188(3) 1.020(3) 0.046(7) Uiso 1 d . . .
H32A H 0.2019(14) 0.165(2) 1.106(2) 0.034(6) Uiso 1 d . . .
H71B H 0.418(2) 0.532(4) 0.335(4) 0.081(11) Uiso 1 d . . .
H71A H 0.491(2) 0.464(3) 0.375(4) 0.077(11) Uiso 1 d . . .
H72A H 0.4211(18) 0.699(3) 0.210(3) 0.064(10) Uiso 1 d D . .
H72B H 0.4811(13) 0.718(2) 0.142(2) 0.031(6) Uiso 1 d . . .
H73A H 0.5626(15) 0.586(3) 0.168(3) 0.044(8) Uiso 1 d . . .
H73B H 0.582(2) 0.482(4) 0.260(4) 0.101(14) Uiso 1 d . . .
H61A H -0.0646(16) 0.056(3) 0.885(3) 0.045(8) Uiso 1 d D . .
H61B H -0.0403(17) 0.157(3) 0.962(3) 0.063(10) Uiso 1 d . . .
H62A H 0.0558(16) 0.263(3) 0.942(3) 0.054(8) Uiso 1 d D . .
H62B H 0.0812(18) 0.249(3) 0.821(4) 0.081(12) Uiso 1 d D . .
H63B H -0.0231(15) 0.030(3) 0.698(3) 0.048(8) Uiso 1 d D . .
H63A H 0.0460(15) 0.081(3) 0.701(3) 0.042(7) Uiso 1 d D . .

loop_
_atom_site_aniso_label
_atom_site_aniso_U_11
_atom_site_aniso_U_22
_atom_site_aniso_U_33
_atom_site_aniso_U_23
_atom_site_aniso_U_13
_atom_site_aniso_U_12
Zr1 0.02012(7) 0.01985(7) 0.02085(7) -0.00346(8) 0.00671(5) -0.00106(8)
Zr2 0.02139(7) 0.02093(8) 0.02207(7) 0.00499(8) 0.00664(5) -0.00006(8)
N1 0.0205(7) 0.0231(7) 0.0254(7) -0.0034(6) 0.0071(6) -0.0012(5)
N2 0.0321(8) 0.0215(7) 0.0250(7) -0.0009(6) 0.0045(6) 0.0016(6)
N4 0.0264(8) 0.0230(7) 0.0267(8) 0.0027(6) 0.0087(6) -0.0010(6)
N3 0.0299(8) 0.0238(8) 0.0236(7) 0.0025(6) 0.0071(6) -0.0012(6)
N51 0.0528(12) 0.0501(12) 0.0356(10) 0.0008(9) 0.0041(9) -0.0098(10)
N61 0.0441(11) 0.0414(11) 0.0519(13) -0.0020(10) 0.0240(10) -0.0060(9)
N62 0.0474(12) 0.0455(12) 0.0458(11) -0.0066(9) 0.0140(9) -0.0176(9)
N63 0.0387(11) 0.0555(13) 0.0454(11) -0.0144(10) 0.0177(10) -0.0128(10)
N71 0.0607(16) 0.0613(15) 0.0829(18) 0.0252(14) 0.0396(14) 0.0114(13)
N72 0.0460(12) 0.0486(12) 0.0553(13) 0.0089(11) 0.0154(11) 0.0129(10)
N73 0.0427(11) 0.0565(13) 0.0471(12) 0.0052(11) 0.0185(10) 0.0123(10)
N81 0.0376(11) 0.0483(12) 0.0618(14) -0.0054(11) -0.0022(10) 0.0103(10)
C11 0.0218(8) 0.0324(10) 0.0351(10) -0.0084(8) 0.0118(7) -0.0024(7)
C12 0.0329(10) 0.0213(9) 0.0342(10) -0.0051(8) 0.0125(8) -0.0016(7)
C13 0.0306(9) 0.0345(10) 0.0225(8) -0.0033(8) 0.0082(7) 0.0038(8)
C14 0.0253(7) 0.0286(9) 0.0275(7) -0.0009(8) 0.0083(6) -0.0052(8)
C15 0.0329(10) 0.0251(9) 0.0304(9) -0.0035(7) 0.0099(8) -0.0050(7)
C16 0.0280(8) 0.0250(10) 0.0264(8) -0.0013(7) 0.0074(6) 0.0003(7)
C21 0.0324(10) 0.0316(10) 0.0368(11) -0.0060(8) -0.0054(9) 0.0037(8)
C22 0.0373(11) 0.0228(9) 0.0313(10) -0.0033(8) 0.0039(8) -0.0034(8)
C23 0.0568(14) 0.0347(11) 0.0235(9) -0.0004(8) 0.0124(9) 0.0008(10)
C24 0.0331(10) 0.0305(10) 0.0247(9) 0.0003(7) 0.0047(8) 0.0041(8)
C25 0.0345(10) 0.0229(8) 0.0216(8) 0.0007(7) 0.0091(7) 0.0016(7)
C26 0.0504(12) 0.0303(9) 0.0348(10) 0.0002(8) 0.0225(9) 0.0069(9)
C41 0.0248(9) 0.0310(10) 0.0427(12) 0.0066(9) 0.0139(9) -0.0010(8)
C42 0.0367(10) 0.0202(9) 0.0397(11) 0.0013(8) 0.0140(9) -0.0045(8)
C43 0.0468(12) 0.0358(11) 0.0234(9) 0.0034(8) 0.0134(8) -0.0033(9)
C44 0.0290(10) 0.0339(11) 0.0322(10) 0.0039(8) 0.0115(8) 0.0026(8)
C45 0.0375(10) 0.0253(9) 0.0260(9) 0.0048(7) 0.0095(8) 0.0024(8)
C46 0.0438(12) 0.0345(10) 0.0252(9) 0.0020(7) 0.0029(8) -0.0030(8)
C31 0.0341(11) 0.0332(10) 0.0289(10) 0.0055(8) 0.0000(8) -0.0029(8)
C32 0.0365(10) 0.0204(9) 0.0296(10) 0.0052(7) 0.0064(8) 0.0026(7)
C33 0.0451(12) 0.0282(9) 0.0291(9) 0.0017(8) 0.0163(8) -0.0017(8)
C34 0.0378(11) 0.0348(10) 0.0207(8) -0.0040(7) 0.0072(8) -0.0091(8)
C35 0.0317(9) 0.0241(9) 0.0305(9) 0.0006(7) 0.0107(7) 0.0014(7)
C36 0.0459(12) 0.0391(11) 0.0473(12) 0.0104(9) 0.0297(10) 0.0062(9)
C70 0.0364(11) 0.0370(12) 0.0385(12) -0.0063(9) 0.0127(9) 0.0026(10)
C60 0.0273(9) 0.0318(10) 0.0336(10) 0.0033(8) 0.0066(8) 0.0008(8)
C50 0.0474(15) 0.0540(16) 0.073(2) 0.0027(15) 0.0130(14) 0.0064(13)
C80 0.069(2) 0.092(3) 0.076(2) -0.015(2) 0.000(2) 0.011(2)
O14A 0.0286(7) 0.0433(9) 0.0654(11) -0.0109(7) 0.0180(7) -0.0099(6)
O14B 0.0319(7) 0.0260(7) 0.0337(7) -0.0049(5) 0.0147(6) -0.0062(5)
O15A 0.0541(10) 0.0313(8) 0.0655(11) -0.0115(8) 0.0311(9) -0.0176(7)
O15B 0.0342(8) 0.0304(7) 0.0450(8) -0.0121(6) 0.0217(7) -0.0104(6)
O16A 0.0382(7) 0.0497(8) 0.0266(6) -0.0071(8) -0.0011(5) 0.0139(8)
O16B 0.0288(6) 0.0361(8) 0.0268(6) -0.0101(5) 0.0007(5) 0.0063(5)
O26A 0.0669(12) 0.0815(14) 0.0524(11) -0.0078(9) 0.0404(9) 0.0101(10)
O26B 0.0390(7) 0.0437(7) 0.0416(7) -0.0124(9) 0.0237(6) -0.0063(9)
O24A 0.0438(9) 0.0418(9) 0.0498(9) -0.0033(7) 0.0004(7) 0.0160(7)
O24B 0.0362(7) 0.0235(6) 0.0280(7) -0.0009(5) 0.0044(6) 0.0003(5)
O25A 0.0473(8) 0.0235(7) 0.0342(7) -0.0035(6) 0.0078(6) 0.0066(6)
O25B 0.0370(8) 0.0262(7) 0.0303(7) -0.0062(6) 0.0006(6) 0.0057(6)
O46A 0.0622(12) 0.0801(13) 0.0297(8) 0.0135(8) -0.0065(8) -0.0169(10)
O46B 0.0345(7) 0.0430(9) 0.0289(6) 0.0082(7) -0.0009(5) -0.0084(7)
O45A 0.0533(10) 0.0262(7) 0.0573(10) 0.0130(7) 0.0253(8) 0.0099(7)
O45B 0.0357(8) 0.0276(8) 0.0494(9) 0.0141(7) 0.0215(7) 0.0082(6)
O44B 0.0311(7) 0.0256(7) 0.0331(7) 0.0027(5) 0.0124(6) 0.0014(5)
O44A 0.0385(9) 0.0473(9) 0.0700(12) 0.0212(8) 0.0273(8) 0.0161(7)
O36A 0.0598(13) 0.137(2) 0.0929(17) 0.0637(16) 0.0534(12) 0.0322(14)
O36B 0.0399(7) 0.0437(10) 0.0530(9) 0.0225(7) 0.0289(7) 0.0153(7)
O34A 0.0451(9) 0.0529(10) 0.0366(8) 0.0030(7) 0.0039(7) -0.0191(8)
O34B 0.0450(8) 0.0284(7) 0.0270(7) 0.0007(5) 0.0053(6) -0.0075(6)
O35A 0.0537(10) 0.0267(7) 0.0516(9) 0.0012(7) 0.0027(8) -0.0091(7)
O35B 0.0366(8) 0.0305(8) 0.0342(8) 0.0071(6) -0.0003(6) -0.0085(6)
OW1 0.110(2) 0.0455(11) 0.0410(11) -0.0006(9) -0.0099(11) -0.0055(12)
OW2 0.0352(8) 0.1018(17) 0.0651(12) -0.0396(14) 0.0192(8) -0.0112(12)
OW3 0.0473(11) 0.0880(16) 0.0700(13) -0.0263(12) 0.0145(10) 0.0017(11)

loop_
_geom_bond_atom_site_label_1
_geom_bond_atom_site_label_2
_geom_bond_distance
_geom_bond_site_symmetry_2
_geom_bond_publ_flag
Zr1 O26B 2.1033(13) . ?
Zr1 O24B 2.1207(14) . ?
Zr1 O14B 2.1536(14) . ?
Zr1 O25B 2.1576(14) . ?
Zr1 O16B 2.1593(15) . ?
Zr1 O15B 2.1980(14) . ?
Zr1 N2 2.4799(17) . ?
Zr1 N1 2.4871(15) . ?
Zr2 O36B 2.0944(15) . ?
Zr2 O34B 2.1240(15) . ?
Zr2 O46B 2.1474(14) . ?
Zr2 O44B 2.1520(14) . ?
Zr2 O35B 2.1848(16) . ?
Zr2 O45B 2.1955(15) . ?
Zr2 N4 2.4561(16) . ?
Zr2 N3 2.4582(16) . ?
N1 C13 1.481(2) . ?
N1 C12 1.483(2) . ?
N1 C11 1.483(2) . ?
N2 C22 1.478(3) . ?
N2 C21 1.482(3) . ?
N2 C23 1.488(3) . ?
N4 C41 1.476(3) . ?
N4 C43 1.480(3) . ?
N4 C42 1.482(2) . ?
N3 C31 1.479(3) . ?
N3 C32 1.482(2) . ?
N3 C33 1.495(3) . ?
N51 C50 1.472(4) . ?
N51 H51A 0.98(4) . ?
N51 H51B 0.89(3) . ?
N51 H51C 1.10(5) . ?
N61 C60 1.321(3) . ?
N61 H61A 0.82(3) . ?
N61 H61B 0.84(3) . ?
N62 C60 1.317(3) . ?
N62 H62A 0.90(3) . ?
N62 H62B 0.83(3) . ?
N63 C60 1.320(3) . ?
N63 H63B 0.83(3) . ?
N63 H63A 0.80(3) . ?
N71 C70 1.323(4) . ?
N71 H71B 0.93(4) . ?
N71 H71A 0.89(4) . ?
N72 C70 1.318(3) . ?
N72 H72A 0.85(3) . ?
N72 H72B 0.87(3) . ?
N73 C70 1.320(3) . ?
N73 H73A 0.80(3) . ?
N73 H73B 0.97(4) . ?
N81 C80 1.467(6) . ?
N81 H81A 0.87(4) . ?
N81 H81B 1.06(2) . ?
N81 H81C 1.05(4) . ?
C11 C14 1.520(3) . ?
C11 H11A 0.88(3) . ?
C11 H11B 1.06(2) . ?
C12 C15 1.512(3) . ?
C12 H12A 0.93(3) . ?
C12 H12B 0.91(3) . ?
C13 C16 1.514(3) . ?
C13 H13A 1.01(3) . ?
C13 H13B 0.90(3) . ?
C14 O14A 1.224(2) . ?
C14 O14B 1.277(2) . ?
C15 O15A 1.228(3) . ?
C15 O15B 1.282(2) . ?
C16 O16A 1.229(2) . ?
C16 O16B 1.278(2) . ?
C21 C24 1.519(3) . ?
C21 H21A 0.94(3) . ?
C21 H21B 1.00(3) . ?
C22 C25 1.509(3) . ?
C22 H22A 0.90(4) . ?
C22 H22B 0.86(3) . ?
C23 C26 1.505(4) . ?
C23 H23A 0.92(4) . ?
C23 H23B 0.94(3) . ?
C24 O24A 1.220(3) . ?
C24 O24B 1.300(2) . ?
C25 O25A 1.229(2) . ?
C25 O25B 1.281(2) . ?
C26 O26A 1.216(3) . ?
C26 O26B 1.289(3) . ?
C41 C44 1.513(3) . ?
C41 H41A 0.92(3) . ?
C41 H41B 1.04(3) . ?
C42 C45 1.512(3) . ?
C42 H42A 1.02(3) . ?
C42 H42B 0.98(3) . ?
C43 C46 1.518(3) . ?
C43 H43A 1.04(3) . ?
C43 H43B 0.93(3) . ?
C44 O44A 1.219(3) . ?
C44 O44B 1.298(3) . ?
C45 O45A 1.219(3) . ?
C45 O45B 1.289(2) . ?
C46 O46A 1.212(3) . ?
C46 O46B 1.292(3) . ?
C31 C34 1.521(3) . ?
C31 H31B 1.00(3) . ?
C31 H31A 1.01(3) . ?
C32 C35 1.518(3) . ?
C32 H32B 0.88(3) . ?
C32 H32A 0.97(3) . ?
C33 C36 1.512(3) . ?
C33 H33A 1.09(3) . ?
C33 H33B 1.02(3) . ?
C34 O34A 1.221(3) . ?
C34 O34B 1.300(3) . ?
C35 O35A 1.214(2) . ?
C35 O35B 1.293(2) . ?
C36 O36A 1.199(3) . ?
C36 O36B 1.298(3) . ?
C50 H50A 1.04(4) . ?
C50 H50B 0.99(4) . ?
C50 H50C 1.08(2) . ?
C80 H80C 0.97(3) . ?
C80 H80A 1.00(4) . ?
C80 H80B 1.05(3) . ?
OW1 HW1A 0.88(4) . ?
OW1 HW1B 0.84(3) . ?
OW2 HW2A 0.85(4) . ?
OW2 HW2B 0.80(3) . ?
OW3 HW3B 0.96(3) . ?
OW3 HW3A 1.00(3) . ?
